data_1512566
loop_
_publ_author_name
'Wei, Ying'
'Liang, Fushun'
'Zhang, Xintong'

_publ_section_title
;
 N-Bromoimide/DBU Combination as a New Strategy for Intermolecular Allylic
 Amination
;
_journal_issue 20
_journal_name_full 'Organic Letters'
_journal_page_first 5186
_journal_paper_doi 10.1021/ol402287n
_journal_volume 15
_journal_year 2013
_chemical_formula_sum 'C15 H15 N O2 S'
_chemical_formula_weight 273.34
_chemical_name_systematic
; 
 ? 
;
_space_group_IT_number 15
_symmetry_cell_setting monoclinic
_symmetry_space_group_name_Hall '-C 2yc'
_symmetry_space_group_name_H-M 'C 1 2/c 1'
_atom_sites_solution_hydrogens geom
_atom_sites_solution_primary direct
_atom_sites_solution_secondary difmap
_audit_creation_method SHELXL-97
_cell_angle_alpha 90.00
_cell_angle_beta 93.618(4)
_cell_angle_gamma 90.00
_cell_formula_units_Z 8
_cell_length_a 18.2298(11)
_cell_length_b 8.4545(4)
_cell_length_c 18.1304(9)
_cell_measurement_reflns_used 2282
_cell_measurement_temperature 293(2)
_cell_measurement_theta_max 29.2550
_cell_measurement_theta_min 3.0676
_cell_volume 2788.8(3)
_computing_cell_refinement 'SAINT (Bruker, 1999)'
_computing_data_collection 'SMART (Bruker, 1997)'
_computing_data_reduction SAINT
_computing_molecular_graphics 'SHELXTL-PLUS (Sheldrick, 1990)'
_computing_publication_material SHELXL-97
_computing_structure_refinement 'SHELXL-97 (Sheldrick, 1997)'
_computing_structure_solution 'SHELXS-97 (Sheldrick, 1990)'
_diffrn_ambient_temperature 293(2)
_diffrn_measured_fraction_theta_full 0.994
_diffrn_measured_fraction_theta_max 0.994
_diffrn_measurement_device_type 'Xcalibur, Ruby, Gemini ultra'
_diffrn_measurement_method '\w scans'
_diffrn_radiation_monochromator graphite
_diffrn_radiation_source 'fine-focus sealed tube'
_diffrn_radiation_type MoK\a
_diffrn_radiation_wavelength 0.71073
_diffrn_reflns_av_R_equivalents 0.0224
_diffrn_reflns_av_sigmaI/netI 0.0314
_diffrn_reflns_limit_h_max 22
_diffrn_reflns_limit_h_min -18
_diffrn_reflns_limit_k_max 8
_diffrn_reflns_limit_k_min -10
_diffrn_reflns_limit_l_max 18
_diffrn_reflns_limit_l_min -21
_diffrn_reflns_number 5089
_diffrn_reflns_theta_full 25.50
_diffrn_reflns_theta_max 25.50
_diffrn_reflns_theta_min 3.07
_exptl_absorpt_coefficient_mu 0.229
_exptl_absorpt_correction_T_max 0.9535
_exptl_absorpt_correction_T_min 0.9450
_exptl_absorpt_correction_type multi-scan
_exptl_absorpt_process_details 'SADABS (Sheldrick, 1996)'
_exptl_crystal_colour colorless
_exptl_crystal_density_diffrn 1.302
_exptl_crystal_density_method 'not measured'
_exptl_crystal_description block
_exptl_crystal_F_000 1152
_exptl_crystal_size_max 0.25
_exptl_crystal_size_mid 0.23
_exptl_crystal_size_min 0.21
_refine_diff_density_max 0.390
_refine_diff_density_min -0.326
_refine_diff_density_rms 0.044
_refine_ls_extinction_method none
_refine_ls_goodness_of_fit_ref 1.005
_refine_ls_hydrogen_treatment mixed
_refine_ls_matrix_type full
_refine_ls_number_parameters 180
_refine_ls_number_reflns 2576
_refine_ls_number_restraints 0
_refine_ls_restrained_S_all 1.005
_refine_ls_R_factor_all 0.0508
_refine_ls_R_factor_gt 0.0400
_refine_ls_shift/su_max 0.000
_refine_ls_shift/su_mean 0.000
_refine_ls_structure_factor_coef Fsqd
_refine_ls_weighting_details 'calc w=1/[\s^2^(Fo^2^)+(0.0574P)^2^+1.5706P] where P=(Fo^2^+2Fc^2^)/3'
_refine_ls_weighting_scheme calc
_refine_ls_wR_factor_gt 0.1024
_refine_ls_wR_factor_ref 0.1124
_reflns_number_gt 2131
_reflns_number_total 2576
_reflns_threshold_expression >2sigma(I)
_cod_data_source_file ol402287n_si_001.cif
_cod_data_source_block 1
_cod_original_sg_symbol_H-M C2/c
_cod_database_code 1512566

loop_
_symmetry_equiv_pos_as_xyz
'x, y, z'
'-x, y, -z+1/2'
'x+1/2, y+1/2, z'
'-x+1/2, y+1/2, -z+1/2'
'-x, -y, -z'
'x, -y, z-1/2'
'-x+1/2, -y+1/2, -z'
'x+1/2, -y+1/2, z-1/2'

loop_
_atom_site_label
_atom_site_type_symbol
_atom_site_fract_x
_atom_site_fract_y
_atom_site_fract_z
_atom_site_U_iso_or_equiv
_atom_site_adp_type
_atom_site_occupancy
_atom_site_symmetry_multiplicity
_atom_site_calc_flag
_atom_site_refinement_flags
C1 C 0.30290(13) 0.3285(3) -0.14057(13) 0.0628(6) Uani 1 1 d .
H1A H 0.2871 0.3899 -0.1021 0.075 Uiso 1 1 calc R
C2 C 0.27974(15) 0.1733(3) -0.14741(16) 0.0755(7) Uani 1 1 d .
H2A H 0.2488 0.1314 -0.1135 0.091 Uiso 1 1 calc R
C3 C 0.30205(16) 0.0810(3) -0.20359(16) 0.0762(8) Uani 1 1 d .
H3A H 0.2858 -0.0228 -0.2090 0.091 Uiso 1 1 calc R
C4 C 0.34870(19) 0.1441(3) -0.25176(15) 0.0841(9) Uani 1 1 d .
H4A H 0.3647 0.0819 -0.2899 0.101 Uiso 1 1 calc R
C5 C 0.37216(15) 0.2968(3) -0.24483(13) 0.0691(7) Uani 1 1 d .
H5A H 0.4045 0.3363 -0.2780 0.083 Uiso 1 1 calc R
C6 C 0.34899(11) 0.3943(2) -0.18972(10) 0.0462(5) Uani 1 1 d .
C7 C 0.37209(11) 0.5625(3) -0.18444(10) 0.0498(5) Uani 1 1 d .
C8 C 0.39961(18) 0.6405(4) -0.23930(15) 0.0792(8) Uani 1 1 d .
C9 C 0.36131(12) 0.6493(2) -0.11362(11) 0.0508(5) Uani 1 1 d .
H9A H 0.3759 0.7589 -0.1185 0.061 Uiso 1 1 calc R
H9B H 0.3098 0.6469 -0.1032 0.061 Uiso 1 1 calc R
C10 C 0.41234(9) 0.7997(2) 0.05563(9) 0.0370(4) Uani 1 1 d .
C11 C 0.47949(11) 0.8302(2) 0.09195(11) 0.0497(5) Uani 1 1 d .
H11A H 0.5120 0.7479 0.1039 0.060 Uiso 1 1 calc R
C12 C 0.49794(14) 0.9837(3) 0.11031(14) 0.0662(6) Uani 1 1 d .
H12A H 0.5429 1.0050 0.1354 0.079 Uiso 1 1 calc R
C13 C 0.45101(15) 1.1045(3) 0.09214(14) 0.0658(7) Uani 1 1 d .
H13A H 0.4639 1.2076 0.1053 0.079 Uiso 1 1 calc R
C14 C 0.38509(15) 1.0752(3) 0.05466(14) 0.0652(6) Uani 1 1 d .
H14A H 0.3539 1.1590 0.0414 0.078 Uiso 1 1 calc R
C15 C 0.36400(12) 0.9214(3) 0.03604(11) 0.0521(5) Uani 1 1 d .
H15A H 0.3188 0.9008 0.0112 0.062 Uiso 1 1 calc R
N1 N 0.40569(9) 0.57484(19) -0.05242(8) 0.0462(4) Uani 1 1 d .
H1B H 0.4418 0.5145 -0.0623 0.055 Uiso 1 1 calc R
O1 O 0.43738(8) 0.50175(15) 0.07488(7) 0.0515(4) Uani 1 1 d .
O2 O 0.31087(8) 0.58763(18) 0.03732(8) 0.0588(4) Uani 1 1 d .
S1 S 0.38831(3) 0.60353(5) 0.03220(2) 0.04047(18) Uani 1 1 d .
H8A H 0.4042(15) 0.591(3) -0.2863(16) 0.087(9) Uiso 1 1 d .
H8B H 0.4158(14) 0.752(3) -0.2315(13) 0.076(8) Uiso 1 1 d .

loop_
_atom_site_aniso_label
_atom_site_aniso_U_11
_atom_site_aniso_U_22
_atom_site_aniso_U_33
_atom_site_aniso_U_23
_atom_site_aniso_U_13
_atom_site_aniso_U_12
C1 0.0612(15) 0.0678(15) 0.0604(13) -0.0088(12) 0.0132(11) -0.0164(12)
C2 0.0707(17) 0.0727(17) 0.0833(18) -0.0020(15) 0.0065(13) -0.0271(14)
C3 0.086(2) 0.0572(15) 0.0819(18) -0.0060(14) -0.0244(15) -0.0108(13)
C4 0.120(3) 0.0683(17) 0.0643(16) -0.0148(14) 0.0092(16) 0.0065(17)
C5 0.0893(19) 0.0676(16) 0.0520(13) -0.0008(12) 0.0163(12) 0.0003(14)
C6 0.0448(11) 0.0569(12) 0.0357(9) 0.0005(9) -0.0057(8) -0.0047(9)
C7 0.0486(12) 0.0613(13) 0.0389(10) 0.0038(9) -0.0028(8) -0.0087(10)
C8 0.103(2) 0.0820(19) 0.0537(15) 0.0008(14) 0.0126(14) -0.0324(17)
C9 0.0572(13) 0.0482(11) 0.0455(11) 0.0041(9) -0.0074(9) -0.0028(10)
C10 0.0361(9) 0.0380(9) 0.0374(9) 0.0022(8) 0.0076(7) 0.0000(8)
C11 0.0448(11) 0.0456(11) 0.0580(12) -0.0009(9) -0.0023(9) -0.0011(9)
C12 0.0635(15) 0.0552(14) 0.0789(16) -0.0072(12) -0.0038(12) -0.0181(12)
C13 0.0830(19) 0.0412(12) 0.0752(16) -0.0056(11) 0.0207(13) -0.0135(12)
C14 0.0793(18) 0.0424(12) 0.0761(15) 0.0087(11) 0.0234(13) 0.0167(11)
C15 0.0453(12) 0.0540(12) 0.0571(12) 0.0060(10) 0.0060(9) 0.0081(10)
N1 0.0508(10) 0.0457(9) 0.0414(9) -0.0046(7) -0.0024(7) 0.0021(7)
O1 0.0650(9) 0.0393(7) 0.0496(8) 0.0076(6) -0.0021(7) 0.0026(6)
O2 0.0460(9) 0.0678(10) 0.0629(9) 0.0069(7) 0.0063(7) -0.0184(7)
S1 0.0423(3) 0.0381(3) 0.0408(3) 0.00385(19) 0.00126(19) -0.00580(19)

loop_
_atom_type_symbol
_atom_type_description
_atom_type_scat_dispersion_real
_atom_type_scat_dispersion_imag
_atom_type_scat_source
C C 0.0033 0.0016 'International Tables Vol C Tables 4.2.6.8 and 6.1.1.4'
H H 0.0000 0.0000 'International Tables Vol C Tables 4.2.6.8 and 6.1.1.4'
N N 0.0061 0.0033 'International Tables Vol C Tables 4.2.6.8 and 6.1.1.4'
O O 0.0106 0.0060 'International Tables Vol C Tables 4.2.6.8 and 6.1.1.4'
S S 0.1246 0.1234 'International Tables Vol C Tables 4.2.6.8 and 6.1.1.4'

loop_
_geom_angle_atom_site_label_1
_geom_angle_atom_site_label_2
_geom_angle_atom_site_label_3
_geom_angle
C6 C1 C2 121.3(2)
C6 C1 H1A 119.3
C2 C1 H1A 119.3
C3 C2 C1 120.4(3)
C3 C2 H2A 119.8
C1 C2 H2A 119.8
C2 C3 C4 118.8(2)
C2 C3 H3A 120.6
C4 C3 H3A 120.6
C5 C4 C3 121.0(3)
C5 C4 H4A 119.5
C3 C4 H4A 119.5
C4 C5 C6 121.5(2)
C4 C5 H5A 119.2
C6 C5 H5A 119.2
C1 C6 C5 116.9(2)
C1 C6 C7 121.75(19)
C5 C6 C7 121.3(2)
C8 C7 C6 123.4(2)
C8 C7 C9 118.5(2)
C6 C7 C9 118.11(17)
C7 C8 H8A 120.7(17)
C7 C8 H8B 119.3(15)
H8A C8 H8B 120(2)
N1 C9 C7 109.86(17)
N1 C9 H9A 109.7
C7 C9 H9A 109.7
N1 C9 H9B 109.7
C7 C9 H9B 109.7
H9A C9 H9B 108.2
C11 C10 C15 121.04(18)
C11 C10 S1 119.43(14)
C15 C10 S1 119.51(15)
C10 C11 C12 119.2(2)
C10 C11 H11A 120.4
C12 C11 H11A 120.4
C13 C12 C11 120.6(2)
C13 C12 H12A 119.7
C11 C12 H12A 119.7
C12 C13 C14 120.3(2)
C12 C13 H13A 119.8
C14 C13 H13A 119.8
C13 C14 C15 120.7(2)
C13 C14 H14A 119.6
C15 C14 H14A 119.6
C10 C15 C14 118.0(2)
C10 C15 H15A 121.0
C14 C15 H15A 121.0
C9 N1 S1 121.57(14)
C9 N1 H1B 119.2
S1 N1 H1B 119.2
O2 S1 O1 119.67(9)
O2 S1 N1 107.68(9)
O1 S1 N1 105.75(9)
O2 S1 C10 107.77(9)
O1 S1 C10 107.35(8)
N1 S1 C10 108.18(8)

loop_
_geom_bond_atom_site_label_1
_geom_bond_atom_site_label_2
_geom_bond_distance
C1 C6 1.380(3)
C1 C2 1.382(3)
C1 H1A 0.9300
C2 C3 1.365(4)
C2 H2A 0.9300
C3 C4 1.365(4)
C3 H3A 0.9300
C4 C5 1.363(4)
C4 H4A 0.9300
C5 C6 1.382(3)
C5 H5A 0.9300
C6 C7 1.484(3)
C7 C8 1.319(3)
C7 C9 1.503(3)
C8 H8A 0.96(3)
C8 H8B 1.00(3)
C9 N1 1.473(2)
C9 H9A 0.9700
C9 H9B 0.9700
C10 C11 1.377(3)
C10 C15 1.386(3)
C10 S1 1.7609(18)
C11 C12 1.377(3)
C11 H11A 0.9300
C12 C13 1.360(4)
C12 H12A 0.9300
C13 C14 1.365(4)
C13 H13A 0.9300
C14 C15 1.392(3)
C14 H14A 0.9300
C15 H15A 0.9300
N1 S1 1.6046(16)
N1 H1B 0.8600
O1 S1 1.4325(14)
O2 S1 1.4270(15)
